data_2215037
loop_
_publ_author_name
'H. N. Pati'
'B. K. Mishra'
'S. G. Hiriyanna'
'H. S. Yathirajan'
'R. S. Rathore'

_publ_section_title
;
 1-(3-Methoxyphenyl)-2-phenylethanone oxime
;
_journal_coeditor_code BX2102
_journal_issue 9
_journal_name_full 'Acta Crystallographica Section E'
_journal_page_first o3700
_journal_page_last o3700
_journal_paper_doi 10.1107/S1600536807037361
_journal_volume 63
_journal_year 2007
_chemical_formula_iupac 'C15 H15 N O2'
_chemical_formula_moiety 'C15 H15 N O2'
_chemical_formula_sum 'C15 H15 N O2'
_chemical_formula_weight 241.28
_chemical_melting_point 389
_chemical_name_systematic
;
1-(3-Methoxyphenyl)-2-phenylethanone oxime
;
_space_group_IT_number 61
_symmetry_cell_setting orthorhombic
_symmetry_space_group_name_Hall '-P 2ac 2ab'
_symmetry_space_group_name_H-M 'P b c a'
_atom_sites_solution_hydrogens geom
_atom_sites_solution_primary direct
_atom_sites_solution_secondary difmap
_cell_angle_alpha 90.00
_cell_angle_beta 90.00
_cell_angle_gamma 90.00
_cell_formula_units_Z 8
_cell_length_a 9.7198(9)
_cell_length_b 12.1390(10)
_cell_length_c 21.499(2)
_cell_measurement_reflns_used 1558
_cell_measurement_temperature 295(2)
_cell_measurement_theta_max 17.9
_cell_measurement_theta_min 2.8
_cell_volume 2536.6(4)
_computing_cell_refinement 'SAINT-Plus (Bruker, 2003)'
_computing_data_collection 'SMART (Bruker, 2003)'
_computing_data_reduction SAINT-Plus
_computing_molecular_graphics
;
ORTEP-3 (Farrugia, 1997) and PLATON (Spek, 2003)
;
_computing_publication_material 'SHELXL97 and PLATON'
_computing_structure_refinement 'SHELXL97 (Sheldrick, 1997)'
_computing_structure_solution 'SHELXS97 (Sheldrick, 1997)'
_diffrn_ambient_temperature 295(2)
_diffrn_measured_fraction_theta_full 1.000
_diffrn_measured_fraction_theta_max 1.000
_diffrn_measurement_device_type 'Bruker SMART CCD area-detector'
_diffrn_measurement_method '\w and \f'
_diffrn_radiation_monochromator graphite
_diffrn_radiation_source 'fine-focus sealed tube'
_diffrn_radiation_type MoK\a
_diffrn_radiation_wavelength 0.71073
_diffrn_reflns_av_R_equivalents 0.0811
_diffrn_reflns_av_sigmaI/netI 0.0523
_diffrn_reflns_limit_h_max 11
_diffrn_reflns_limit_h_min -11
_diffrn_reflns_limit_k_max 14
_diffrn_reflns_limit_k_min -14
_diffrn_reflns_limit_l_max 25
_diffrn_reflns_limit_l_min -26
_diffrn_reflns_number 18438
_diffrn_reflns_theta_full 25.98
_diffrn_reflns_theta_max 25.98
_diffrn_reflns_theta_min 1.89
_exptl_absorpt_coefficient_mu 0.084
_exptl_absorpt_correction_T_max 0.982
_exptl_absorpt_correction_T_min 0.901
_exptl_absorpt_correction_type multi-scan
_exptl_absorpt_process_details '(SADABS; Sheldrick, 1996)'
_exptl_crystal_colour white
_exptl_crystal_density_diffrn 1.264
_exptl_crystal_density_method 'not measured'
_exptl_crystal_description cube
_exptl_crystal_F_000 1024
_exptl_crystal_size_max 0.22
_exptl_crystal_size_mid 0.16
_exptl_crystal_size_min 0.10
_refine_diff_density_max 0.159
_refine_diff_density_min -0.113
_refine_ls_extinction_method none
_refine_ls_goodness_of_fit_ref 1.012
_refine_ls_hydrogen_treatment constr
_refine_ls_matrix_type full
_refine_ls_number_parameters 165
_refine_ls_number_reflns 2489
_refine_ls_number_restraints 0
_refine_ls_restrained_S_all 1.012
_refine_ls_R_factor_all 0.1188
_refine_ls_R_factor_gt 0.0522
_refine_ls_shift/su_max 0.000
_refine_ls_shift/su_mean 0.000
_refine_ls_structure_factor_coef Fsqd
_refine_ls_weighting_details 'calc w = 1/[\s^2^(Fo^2^)+(0.0397P)^2^+0.4359P] where P=(Fo^2^+2Fc^2^)/3'
_refine_ls_weighting_scheme calc
_refine_ls_wR_factor_gt 0.0958
_refine_ls_wR_factor_ref 0.1179
_reflns_number_gt 1358
_reflns_number_total 2489
_reflns_threshold_expression I>2\s(I)
_cod_data_source_file bx2102.cif
_cod_data_source_block I
_cod_original_cell_volume 2536.8(4)
_cod_database_code 2215037
_cod_database_fobs_code 2215037

loop_
_symmetry_equiv_pos_as_xyz
'x, y, z'
'-x+1/2, -y, z+1/2'
'-x, y+1/2, -z+1/2'
'x+1/2, -y+1/2, -z'
'-x, -y, -z'
'x-1/2, y, -z-1/2'
'x, -y-1/2, z-1/2'
'-x-1/2, y-1/2, z'

loop_
_atom_site_type_symbol
_atom_site_label
_atom_site_fract_x
_atom_site_fract_y
_atom_site_fract_z
_atom_site_U_iso_or_equiv
_atom_site_adp_type
_atom_site_calc_flag
_atom_site_refinement_flags
_atom_site_occupancy
N N1 0.0384(2) 0.60399(16) 0.46703(9) 0.0594(6) Uani d . 1
O O1 -0.04754(19) 0.62133(14) 0.51858(8) 0.0760(6) Uani d . 1
H H1 -0.0654 0.5620 0.5349 0.114 Uiso calc R 1
O O2 0.43137(16) 0.82951(13) 0.30324(7) 0.0659(5) Uani d . 1
C C1 0.0879(2) 0.6926(2) 0.44421(10) 0.0489(6) Uani d . 1
C C2 0.1715(2) 0.67863(18) 0.38728(9) 0.0445(5) Uani d . 1
C C3 0.1560(2) 0.58610(18) 0.35011(10) 0.0544(6) Uani d . 1
H H3 0.0926 0.5320 0.3609 0.065 Uiso calc R 1
C C4 0.2344(3) 0.57431(19) 0.29738(11) 0.0615(7) Uani d . 1
H H4 0.2235 0.5116 0.2730 0.074 Uiso calc R 1
C C5 0.3289(2) 0.65320(19) 0.27962(11) 0.0557(6) Uani d . 1
H H5 0.3818 0.6439 0.2439 0.067 Uiso calc R 1
C C6 0.3429(2) 0.74521(18) 0.31568(10) 0.0467(6) Uani d . 1
C C7 0.2653(2) 0.75760(18) 0.36914(9) 0.0478(6) Uani d . 1
H H7 0.2766 0.8204 0.3933 0.057 Uiso calc R 1
C C8 0.5054(3) 0.8267(2) 0.24622(12) 0.0779(8) Uani d . 1
H H8A 0.5637 0.7629 0.2454 0.117 Uiso calc R 1
H H8B 0.5607 0.8920 0.2426 0.117 Uiso calc R 1
H H8C 0.4417 0.8234 0.2121 0.117 Uiso calc R 1
C C9 0.0622(2) 0.80492(18) 0.47080(10) 0.0550(6) Uani d . 1
H H9A 0.1481 0.8456 0.4715 0.066 Uiso calc R 1
H H9B 0.0305 0.7973 0.5134 0.066 Uiso calc R 1
C C10 -0.0429(2) 0.8697(2) 0.43428(10) 0.0521(6) Uani d . 1
C C11 -0.0157(3) 0.9746(2) 0.41389(11) 0.0675(7) Uani d . 1
H H11 0.0702 1.0057 0.4214 0.081 Uiso calc R 1
C C12 -0.1143(4) 1.0343(2) 0.38237(13) 0.0865(9) Uani d . 1
H H12 -0.0945 1.1050 0.3683 0.104 Uiso calc R 1
C C13 -0.2407(4) 0.9894(3) 0.37188(13) 0.0948(11) Uani d . 1
H H13 -0.3081 1.0301 0.3515 0.114 Uiso calc R 1
C C14 -0.2683(3) 0.8851(3) 0.39125(14) 0.0893(9) Uani d . 1
H H14 -0.3541 0.8542 0.3836 0.107 Uiso calc R 1
C C15 -0.1697(3) 0.8255(2) 0.42201(12) 0.0712(8) Uani d . 1
H H15 -0.1892 0.7540 0.4347 0.085 Uiso calc R 1

loop_
_atom_site_aniso_label
_atom_site_aniso_U_11
_atom_site_aniso_U_22
_atom_site_aniso_U_33
_atom_site_aniso_U_12
_atom_site_aniso_U_13
_atom_site_aniso_U_23
N1 0.0648(13) 0.0630(15) 0.0505(12) 0.0077(11) 0.0185(11) 0.0045(10)
O1 0.0870(13) 0.0768(13) 0.0642(11) 0.0126(11) 0.0319(10) 0.0082(10)
O2 0.0643(10) 0.0621(11) 0.0713(11) -0.0145(9) 0.0174(9) -0.0095(9)
C1 0.0479(13) 0.0545(16) 0.0444(13) 0.0064(12) -0.0006(11) -0.0007(12)
C2 0.0459(12) 0.0463(14) 0.0412(12) 0.0052(11) -0.0018(11) -0.0023(11)
C3 0.0598(15) 0.0489(15) 0.0545(15) -0.0042(12) 0.0095(12) -0.0043(12)
C4 0.0719(17) 0.0482(15) 0.0642(17) -0.0046(13) 0.0103(14) -0.0183(13)
C5 0.0572(15) 0.0560(16) 0.0537(14) 0.0020(12) 0.0122(12) -0.0116(13)
C6 0.0426(12) 0.0456(14) 0.0520(14) -0.0016(12) -0.0013(11) -0.0006(12)
C7 0.0502(13) 0.0470(14) 0.0461(14) 0.0005(12) -0.0011(11) -0.0108(11)
C8 0.0775(19) 0.0750(19) 0.0812(19) -0.0119(15) 0.0259(16) 0.0026(16)
C9 0.0608(15) 0.0595(16) 0.0447(13) 0.0058(13) 0.0042(12) -0.0085(12)
C10 0.0578(15) 0.0558(16) 0.0427(13) 0.0064(12) 0.0098(12) -0.0042(12)
C11 0.0804(18) 0.0583(18) 0.0639(17) 0.0016(15) 0.0080(14) -0.0041(14)
C12 0.117(3) 0.069(2) 0.074(2) 0.026(2) 0.0136(19) 0.0142(16)
C13 0.092(2) 0.120(3) 0.072(2) 0.045(2) 0.0088(19) 0.022(2)
C14 0.0583(18) 0.123(3) 0.087(2) 0.0066(19) -0.0025(16) 0.020(2)
C15 0.0594(16) 0.083(2) 0.0710(17) 0.0007(16) 0.0043(15) 0.0148(15)

loop_
_atom_type_symbol
_atom_type_description
_atom_type_scat_dispersion_real
_atom_type_scat_dispersion_imag
_atom_type_scat_source
C C 0.0033 0.0016 'International Tables Vol C Tables 4.2.6.8 and 6.1.1.4'
H H 0.0000 0.0000 'International Tables Vol C Tables 4.2.6.8 and 6.1.1.4'
N N 0.0061 0.0033 'International Tables Vol C Tables 4.2.6.8 and 6.1.1.4'
O O 0.0106 0.0060 'International Tables Vol C Tables 4.2.6.8 and 6.1.1.4'

loop_
_geom_angle_atom_site_label_1
_geom_angle_atom_site_label_2
_geom_angle_atom_site_label_3
_geom_angle
C1 N1 O1 113.68(18)
N1 O1 H1 109.5
C6 O2 C8 118.06(18)
N1 C1 C2 115.4(2)
N1 C1 C9 123.9(2)
C2 C1 C9 120.7(2)
C7 C2 C3 118.1(2)
C7 C2 C1 121.2(2)
C3 C2 C1 120.7(2)
C4 C3 C2 120.0(2)
C4 C3 H3 120.0
C2 C3 H3 120.0
C3 C4 C5 121.7(2)
C3 C4 H4 119.2
C5 C4 H4 119.2
C6 C5 C4 118.5(2)
C6 C5 H5 120.8
C4 C5 H5 120.8
O2 C6 C5 124.4(2)
O2 C6 C7 115.17(19)
C5 C6 C7 120.4(2)
C2 C7 C6 121.3(2)
C2 C7 H7 119.3
C6 C7 H7 119.3
O2 C8 H8A 109.5
O2 C8 H8B 109.5
H8A C8 H8B 109.5
O2 C8 H8C 109.5
H8A C8 H8C 109.5
H8B C8 H8C 109.5
C1 C9 C10 112.84(18)
C1 C9 H9A 109.0
C10 C9 H9A 109.0
C1 C9 H9B 109.0
C10 C9 H9B 109.0
H9A C9 H9B 107.8
C15 C10 C11 118.4(2)
C15 C10 C9 120.3(2)
C11 C10 C9 121.3(2)
C10 C11 C12 120.7(3)
C10 C11 H11 119.6
C12 C11 H11 119.6
C13 C12 C11 119.8(3)
C13 C12 H12 120.1
C11 C12 H12 120.1
C14 C13 C12 119.9(3)
C14 C13 H13 120.0
C12 C13 H13 120.0
C13 C14 C15 120.1(3)
C13 C14 H14 119.9
C15 C14 H14 119.9
C10 C15 C14 121.0(3)
C10 C15 H15 119.5
C14 C15 H15 119.5

loop_
_geom_bond_atom_site_label_1
_geom_bond_atom_site_label_2
_geom_bond_distance
N1 C1 1.276(3)
N1 O1 1.404(2)
O1 H1 0.8200
O2 C6 1.363(2)
O2 C8 1.422(3)
C1 C2 1.479(3)
C1 C9 1.500(3)
C2 C7 1.379(3)
C2 C3 1.387(3)
C3 C4 1.373(3)
C3 H3 0.9300
C4 C5 1.381(3)
C4 H4 0.9300
C5 C6 1.366(3)
C5 H5 0.9300
C6 C7 1.383(3)
C7 H7 0.9300
C8 H8A 0.9600
C8 H8B 0.9600
C8 H8C 0.9600
C9 C10 1.509(3)
C9 H9A 0.9700
C9 H9B 0.9700
C10 C15 1.370(3)
C10 C11 1.372(3)
C11 C12 1.380(4)
C11 H11 0.9300
C12 C13 1.363(4)
C12 H12 0.9300
C13 C14 1.360(4)
C13 H13 0.9300
C14 C15 1.371(4)
C14 H14 0.9300
C15 H15 0.9300

loop_
_geom_hbond_atom_site_label_D
_geom_hbond_atom_site_label_H
_geom_hbond_atom_site_label_A
_geom_hbond_site_symmetry_A
_geom_hbond_distance_DH
_geom_hbond_distance_HA
_geom_hbond_distance_DA
_geom_hbond_angle_DHA
_geom_hbond_publ_flag
C9 H9B O1 . 0.97 2.27 2.676(3) 104 y
O1 H1 N1 5_566 0.82 2.03 2.754(3) 147 y

loop_
_geom_torsion_atom_site_label_1
_geom_torsion_atom_site_label_2
_geom_torsion_atom_site_label_3
_geom_torsion_atom_site_label_4
_geom_torsion
O1 N1 C1 C2 -176.09(17)
O1 N1 C1 C9 2.3(3)
N1 C1 C2 C7 -159.0(2)
C9 C1 C2 C7 22.6(3)
N1 C1 C2 C3 22.0(3)
C9 C1 C2 C3 -156.4(2)
C7 C2 C3 C4 0.9(3)
C1 C2 C3 C4 180.0(2)
C2 C3 C4 C5 -0.5(4)
C3 C4 C5 C6 -0.5(4)
C8 O2 C6 C5 5.8(3)
C8 O2 C6 C7 -174.5(2)
C4 C5 C6 O2 -179.5(2)
C4 C5 C6 C7 0.9(3)
C3 C2 C7 C6 -0.4(3)
C1 C2 C7 C6 -179.50(19)
O2 C6 C7 C2 179.88(18)
C5 C6 C7 C2 -0.5(3)
N1 C1 C9 C10 -102.7(3)
C2 C1 C9 C10 75.6(3)
C1 C9 C10 C15 53.3(3)
C1 C9 C10 C11 -128.3(2)
C15 C10 C11 C12 0.7(4)
C9 C10 C11 C12 -177.8(2)
C10 C11 C12 C13 0.7(4)
C11 C12 C13 C14 -1.5(5)
C12 C13 C14 C15 0.8(5)
C11 C10 C15 C14 -1.3(4)
C9 C10 C15 C14 177.1(2)
C13 C14 C15 C10 0.6(4)

loop_
_cod_related_entry_id
_cod_related_entry_database
_cod_related_entry_code
1 ChemSpider 30655309
